data_2021593
loop_
_publ_author_name
'Zhang, Jiliang'
'Kang, Yong-Mook'
'Shan, Guangcun'
'Bobev, Svilen'

_publ_section_title
;
 Structural analysis of Gd~6~FeBi~2~ from single-crystal X-ray diffraction
 methods and electronic structure calculations
;
_journal_coeditor_code FN3304
_journal_issue 5
_journal_name_full 'Acta Crystallographica Section C'
_journal_page_first
;
;
_journal_paper_doi 10.1107/S2053229619004868
_journal_volume 75
_journal_year 2019
_chemical_formula_iupac 'Gd6 Fe Bi2'
_chemical_formula_moiety 'Bi2 Fe Gd6'
_chemical_formula_sum 'Bi2 Fe Gd6'
_chemical_formula_weight 1417.31
_chemical_name_systematic
;
Hexagadolinium iron bismuthide
;
_space_group_crystal_system hexagonal
_space_group_IT_number 189
_space_group_name_Hall 'P -6 -2'
_space_group_name_H-M_alt 'P -6 2 m'
_symmetry_space_group_name_Hall 'P -6 -2'
_symmetry_space_group_name_H-M 'P -6 2 m'
_atom_sites_solution_primary direct
_atom_sites_solution_secondary difmap
_audit_creation_method SHELXL-97
_cell_angle_alpha 90.00
_cell_angle_beta 90.00
_cell_angle_gamma 120.00
_cell_formula_units_Z 1
_cell_length_a 8.337(4)
_cell_length_b 8.337(4)
_cell_length_c 4.229(2)
_cell_measurement_reflns_used 456
_cell_measurement_temperature 150(2)
_cell_measurement_theta_max 27.27
_cell_measurement_theta_min 4.82
_cell_volume 254.6(2)
_computing_cell_refinement
;
SMART (Bruker, 2014)
;
_computing_data_collection
;
SMART (Bruker, 2014)
;
_computing_data_reduction
;
SAINT (Bruker, 2014)
;
_computing_molecular_graphics
;
CrystalMaker (CrystalMaker, 2007)
;
_computing_publication_material
;
publCIF (Westrip, 2010)
;
_computing_structure_refinement
;
SHELXTL (Sheldrick, 2001)
;
_computing_structure_solution
;
SHELXTL (Sheldrick, 2001)
;
_diffrn_ambient_temperature 150(2)
_diffrn_measured_fraction_theta_full 1.000
_diffrn_measured_fraction_theta_max 1.000
_diffrn_measurement_device_type 'Bruker SMART CCD area detector'
_diffrn_measurement_method 'phi and omega scans'
_diffrn_radiation_monochromator graphite
_diffrn_radiation_source 'fine-focus sealed tube'
_diffrn_radiation_type MoK\a
_diffrn_radiation_wavelength 0.71073
_diffrn_reflns_av_R_equivalents 0.0757
_diffrn_reflns_av_sigmaI/netI 0.0430
_diffrn_reflns_limit_h_max 11
_diffrn_reflns_limit_h_min -11
_diffrn_reflns_limit_k_max 11
_diffrn_reflns_limit_k_min -10
_diffrn_reflns_limit_l_max 5
_diffrn_reflns_limit_l_min -5
_diffrn_reflns_number 2709
_diffrn_reflns_theta_full 29.49
_diffrn_reflns_theta_max 29.49
_diffrn_reflns_theta_min 2.82
_exptl_absorpt_coefficient_mu 74.208
_exptl_absorpt_correction_T_max 0.3652
_exptl_absorpt_correction_T_min 0.2069
_exptl_absorpt_correction_type multi-scan
_exptl_absorpt_process_details
;
(SADABS; Bruker, 2014)
;
_exptl_crystal_colour grey-silver
_exptl_crystal_density_diffrn 9.246
_exptl_crystal_density_method 'not measured'
_exptl_crystal_description irregular
_exptl_crystal_F_000 576
_exptl_crystal_size_max 0.03
_exptl_crystal_size_mid 0.02
_exptl_crystal_size_min 0.02
_refine_diff_density_max 1.508
_refine_diff_density_min -1.715
_refine_ls_abs_structure_details
;
(Flack, 1983)
;
_refine_ls_abs_structure_Flack 0.014(19)
_refine_ls_extinction_method none
_refine_ls_goodness_of_fit_ref 1.042
_refine_ls_matrix_type full
_refine_ls_number_parameters 14
_refine_ls_number_reflns 297
_refine_ls_number_restraints 0
_refine_ls_restrained_S_all 1.042
_refine_ls_R_factor_all 0.0263
_refine_ls_R_factor_gt 0.0234
_refine_ls_shift/su_max 0.000
_refine_ls_shift/su_mean 0.000
_refine_ls_structure_factor_coef Fsqd
_refine_ls_weighting_details 'calc w=1/[\s^2^(Fo^2^)]'
_refine_ls_weighting_scheme calc
_refine_ls_wR_factor_gt 0.0392
_refine_ls_wR_factor_ref 0.0401
_reflns_number_gt 285
_reflns_number_total 297
_reflns_threshold_expression >2sigma(I)
_cod_data_source_file fn3304sup1.cif
_cod_data_source_block I
_cod_original_cell_volume 254.5(2)
_cod_database_code 2021593

loop_
_symmetry_equiv_pos_as_xyz
'x, y, z'
'-y, x-y, z'
'-x+y, -x, z'
'x, y, -z'
'-y, x-y, -z'
'-x+y, -x, -z'
'y, x, -z'
'x-y, -y, -z'
'-x, -x+y, -z'
'y, x, z'
'x-y, -y, z'
'-x, -x+y, z'

loop_
_atom_site_type_symbol
_atom_site_label
_atom_site_fract_x
_atom_site_fract_y
_atom_site_fract_z
_atom_site_U_iso_or_equiv
_atom_site_adp_type
_atom_site_calc_flag
_atom_site_refinement_flags
_atom_site_occupancy
_atom_site_symmetry_multiplicity
Bi Bi1 0.6667 0.3333 0.5000 0.0100(2) Uani d S 1 6
Gd Gd1 0.76206(13) 0.0000 0.5000 0.0116(2) Uani d S 1 4
Gd Gd2 0.40153(15) 0.0000 0.0000 0.0109(2) Uani d S 1 4
Fe Fe1 0.0000 0.0000 0.0000 0.0156(11) Uani d S 1 12

loop_
_atom_site_aniso_label
_atom_site_aniso_U_11
_atom_site_aniso_U_22
_atom_site_aniso_U_33
_atom_site_aniso_U_12
_atom_site_aniso_U_13
_atom_site_aniso_U_23
Bi1 0.0095(3) 0.0095(3) 0.0108(4) 0.00476(15) 0.000 0.000
Gd1 0.0095(4) 0.0081(5) 0.0166(5) 0.0041(2) 0.000 0.000
Gd2 0.0116(4) 0.0109(5) 0.0099(5) 0.0055(3) 0.000 0.000
Fe1 0.0195(18) 0.0195(18) 0.008(2) 0.0098(9) 0.000 0.000

loop_
_atom_type_symbol
_atom_type_description
_atom_type_scat_dispersion_real
_atom_type_scat_dispersion_imag
_atom_type_scat_source
Fe Fe 0.3463 0.8444 'International Tables Vol C Tables 4.2.6.8 and 6.1.1.4'
Gd Gd -0.1653 3.9035 'International Tables Vol C Tables 4.2.6.8 and 6.1.1.4'
Bi Bi -4.1077 10.2566 'International Tables Vol C Tables 4.2.6.8 and 6.1.1.4'

loop_
_geom_angle_atom_site_label_1
_geom_angle_atom_site_label_2
_geom_angle_atom_site_label_3
_geom_angle_site_symmetry_1
_geom_angle_site_symmetry_3
_geom_angle
Gd1 Bi1 Gd1 . 2_655 120.0
Gd1 Bi1 Gd1 . 3_665 120.0
Gd1 Bi1 Gd1 2_655 3_665 120.0
Gd1 Bi1 Gd2 . . 68.16(2)
Gd1 Bi1 Gd2 2_655 . 140.24(2)
Gd1 Bi1 Gd2 3_665 . 66.62(2)
Gd1 Bi1 Gd2 . 2_656 66.62(2)
Gd1 Bi1 Gd2 2_655 2_656 68.16(2)
Gd1 Bi1 Gd2 3_665 2_656 140.24(2)
Gd2 Bi1 Gd2 . 2_656 134.781(13)
Gd1 Bi1 Gd2 . 2_655 66.62(2)
Gd1 Bi1 Gd2 2_655 2_655 68.16(2)
Gd1 Bi1 Gd2 3_665 2_655 140.24(2)
Gd2 Bi1 Gd2 . 2_655 83.50(3)
Gd2 Bi1 Gd2 2_656 2_655 79.49(4)
Gd1 Bi1 Gd2 . 1_556 68.16(2)
Gd1 Bi1 Gd2 2_655 1_556 140.24(2)
Gd1 Bi1 Gd2 3_665 1_556 66.62(2)
Gd2 Bi1 Gd2 . 1_556 79.49(4)
Gd2 Bi1 Gd2 2_656 1_556 83.50(3)
Gd2 Bi1 Gd2 2_655 1_556 134.781(14)
Gd1 Bi1 Gd2 . 3_666 140.24(2)
Gd1 Bi1 Gd2 2_655 3_666 66.62(2)
Gd1 Bi1 Gd2 3_665 3_666 68.16(2)
Gd2 Bi1 Gd2 . 3_666 134.781(14)
Gd2 Bi1 Gd2 2_656 3_666 83.50(3)
Gd2 Bi1 Gd2 2_655 3_666 134.781(14)
Gd2 Bi1 Gd2 1_556 3_666 83.50(3)
Gd1 Bi1 Gd2 . 3_665 140.24(2)
Gd1 Bi1 Gd2 2_655 3_665 66.62(2)
Gd1 Bi1 Gd2 3_665 3_665 68.16(2)
Gd2 Bi1 Gd2 . 3_665 83.50(3)
Gd2 Bi1 Gd2 2_656 3_665 134.781(14)
Gd2 Bi1 Gd2 2_655 3_665 83.50(3)
Gd2 Bi1 Gd2 1_556 3_665 134.781(14)
Gd2 Bi1 Gd2 3_666 3_665 79.49(4)
Fe1 Gd1 Fe1 1_656 1_655 93.66(5)
Fe1 Gd1 Bi1 1_656 7_546 117.379(11)
Fe1 Gd1 Bi1 1_655 7_546 117.379(11)
Fe1 Gd1 Bi1 1_656 . 117.379(11)
Fe1 Gd1 Bi1 1_655 . 117.379(11)
Bi1 Gd1 Bi1 7_546 . 95.53(3)
Fe1 Gd1 Gd1 1_656 3_765 53.663(19)
Fe1 Gd1 Gd1 1_655 3_765 53.66(2)
Bi1 Gd1 Gd1 7_546 3_765 162.232(14)
Bi1 Gd1 Gd1 . 3_765 102.233(14)
Fe1 Gd1 Gd1 1_656 2_645 53.66(2)
Fe1 Gd1 Gd1 1_655 2_645 53.663(19)
Bi1 Gd1 Gd1 7_546 2_645 102.233(14)
Bi1 Gd1 Gd1 . 2_645 162.233(14)
Gd1 Gd1 Gd1 3_765 2_645 60.0
Fe1 Gd1 Gd2 1_656 2_656 60.85(2)
Fe1 Gd1 Gd2 1_655 2_656 111.67(3)
Bi1 Gd1 Gd2 7_546 2_656 130.83(3)
Bi1 Gd1 Gd2 . 2_656 57.443(17)
Gd1 Gd1 Gd2 3_765 2_656 61.511(18)
Gd1 Gd1 Gd2 2_645 2_656 109.14(2)
Fe1 Gd1 Gd2 1_656 3_655 111.67(3)
Fe1 Gd1 Gd2 1_655 3_655 60.85(3)
Bi1 Gd1 Gd2 7_546 3_655 57.442(17)
Bi1 Gd1 Gd2 . 3_655 130.83(3)
Gd1 Gd1 Gd2 3_765 3_655 109.14(2)
Gd1 Gd1 Gd2 2_645 3_655 61.511(18)
Gd2 Gd1 Gd2 2_656 3_655 170.13(4)
Fe1 Gd1 Gd2 1_656 2_655 111.67(3)
Fe1 Gd1 Gd2 1_655 2_655 60.85(3)
Bi1 Gd1 Gd2 7_546 2_655 130.83(3)
Bi1 Gd1 Gd2 . 2_655 57.443(17)
Gd1 Gd1 Gd2 3_765 2_655 61.511(18)
Gd1 Gd1 Gd2 2_645 2_655 109.14(2)
Gd2 Gd1 Gd2 2_656 2_655 71.90(4)
Gd2 Gd1 Gd2 3_655 2_655 107.21(4)
Fe1 Gd1 Gd2 1_656 3_656 60.85(3)
Fe1 Gd1 Gd2 1_655 3_656 111.67(3)
Bi1 Gd1 Gd2 7_546 3_656 57.442(17)
Bi1 Gd1 Gd2 . 3_656 130.83(3)
Gd1 Gd1 Gd2 3_765 3_656 109.14(2)
Gd1 Gd1 Gd2 2_645 3_656 61.511(18)
Gd2 Gd1 Gd2 2_656 3_656 107.21(4)
Gd2 Gd1 Gd2 3_655 3_656 71.90(4)
Gd2 Gd1 Gd2 2_655 3_656 170.13(4)
Fe1 Gd1 Gd2 1_656 . 168.30(3)
Fe1 Gd1 Gd2 1_655 . 98.05(4)
Bi1 Gd1 Gd2 7_546 . 56.651(17)
Bi1 Gd1 Gd2 . . 56.651(17)
Gd1 Gd1 Gd2 3_765 . 135.098(17)
Gd1 Gd1 Gd2 2_645 . 135.098(17)
Gd2 Gd1 Gd2 2_656 . 114.09(3)
Gd2 Gd1 Gd2 3_655 . 74.49(2)
Gd2 Gd1 Gd2 2_655 . 74.49(2)
Gd2 Gd1 Gd2 3_656 . 114.09(3)
Fe1 Gd1 Gd2 1_656 1_556 98.05(4)
Fe1 Gd1 Gd2 1_655 1_556 168.30(3)
Bi1 Gd1 Gd2 7_546 1_556 56.651(18)
Bi1 Gd1 Gd2 . 1_556 56.650(17)
Gd1 Gd1 Gd2 3_765 1_556 135.098(17)
Gd1 Gd1 Gd2 2_645 1_556 135.098(17)
Gd2 Gd1 Gd2 2_656 1_556 74.49(2)
Gd2 Gd1 Gd2 3_655 1_556 114.09(3)
Gd2 Gd1 Gd2 2_655 1_556 114.09(3)
Gd2 Gd1 Gd2 3_656 1_556 74.49(2)
Gd2 Gd1 Gd2 . 1_556 70.25(5)
Bi1 Gd2 Bi1 . 1_554 79.49(4)
Bi1 Gd2 Bi1 . 7_545 151.25(4)
Bi1 Gd2 Bi1 1_554 7_545 93.39(4)
Bi1 Gd2 Bi1 . 7_546 93.39(4)
Bi1 Gd2 Bi1 1_554 7_546 151.25(4)
Bi1 Gd2 Bi1 7_545 7_546 79.49(4)
Bi1 Gd2 Fe1 . . 104.37(2)
Bi1 Gd2 Fe1 1_554 . 104.37(2)
Bi1 Gd2 Fe1 7_545 . 104.37(2)
Bi1 Gd2 Fe1 7_546 . 104.37(2)
Bi1 Gd2 Gd1 . 2_544 152.23(4)
Bi1 Gd2 Gd1 1_554 2_544 97.71(4)
Bi1 Gd2 Gd1 7_545 2_544 55.94(2)
Bi1 Gd2 Gd1 7_546 2_544 100.99(3)
Fe1 Gd2 Gd1 . 2_544 49.15(2)
Bi1 Gd2 Gd1 . 3_665 55.94(2)
Bi1 Gd2 Gd1 1_554 3_665 100.99(3)
Bi1 Gd2 Gd1 7_545 3_665 152.23(4)
Bi1 Gd2 Gd1 7_546 3_665 97.71(4)
Fe1 Gd2 Gd1 . 3_665 49.15(2)
Gd1 Gd2 Gd1 2_544 3_665 98.30(4)
Bi1 Gd2 Gd1 . 2_545 97.71(4)
Bi1 Gd2 Gd1 1_554 2_545 152.23(4)
Bi1 Gd2 Gd1 7_545 2_545 100.99(3)
Bi1 Gd2 Gd1 7_546 2_545 55.94(2)
Fe1 Gd2 Gd1 . 2_545 49.15(2)
Gd1 Gd2 Gd1 2_544 2_545 71.90(4)
Gd1 Gd2 Gd1 3_665 2_545 56.98(4)
Bi1 Gd2 Gd1 . 3_664 100.99(3)
Bi1 Gd2 Gd1 1_554 3_664 55.93(2)
Bi1 Gd2 Gd1 7_545 3_664 97.71(4)
Bi1 Gd2 Gd1 7_546 3_664 152.23(4)
Fe1 Gd2 Gd1 . 3_664 49.15(2)
Gd1 Gd2 Gd1 2_544 3_664 56.98(4)
Gd1 Gd2 Gd1 3_665 3_664 71.90(4)
Gd1 Gd2 Gd1 2_545 3_664 98.30(4)
Bi1 Gd2 Gd1 . . 55.19(2)
Bi1 Gd2 Gd1 1_554 . 99.49(4)
Bi1 Gd2 Gd1 7_545 . 99.49(4)
Bi1 Gd2 Gd1 7_546 . 55.19(2)
Fe1 Gd2 Gd1 . . 144.87(2)
Gd1 Gd2 Gd1 2_544 . 150.78(2)
Gd1 Gd2 Gd1 3_665 . 101.37(4)
Gd1 Gd2 Gd1 2_545 . 101.37(4)
Gd1 Gd2 Gd1 3_664 . 150.78(2)
Bi1 Gd2 Gd1 . 1_554 99.49(4)
Bi1 Gd2 Gd1 1_554 1_554 55.19(2)
Bi1 Gd2 Gd1 7_545 1_554 55.19(2)
Bi1 Gd2 Gd1 7_546 1_554 99.49(4)
Fe1 Gd2 Gd1 . 1_554 144.87(2)
Gd1 Gd2 Gd1 2_544 1_554 101.37(4)
Gd1 Gd2 Gd1 3_665 1_554 150.78(2)
Gd1 Gd2 Gd1 2_545 1_554 150.78(2)
Gd1 Gd2 Gd1 3_664 1_554 101.37(4)
Gd1 Gd2 Gd1 . 1_554 70.25(5)
Gd1 Fe1 Gd1 3_665 2_544 139.991(19)
Gd1 Fe1 Gd1 3_665 1_454 139.991(19)
Gd1 Fe1 Gd1 2_544 1_454 72.67(4)
Gd1 Fe1 Gd1 3_665 3_664 93.66(5)
Gd1 Fe1 Gd1 2_544 3_664 72.67(4)
Gd1 Fe1 Gd1 1_454 3_664 72.67(4)
Gd1 Fe1 Gd1 3_665 1_455 72.67(4)
Gd1 Fe1 Gd1 2_544 1_455 139.991(19)
Gd1 Fe1 Gd1 1_454 1_455 93.66(5)
Gd1 Fe1 Gd1 3_664 1_455 139.991(19)
Gd1 Fe1 Gd1 3_665 2_545 72.67(4)
Gd1 Fe1 Gd1 2_544 2_545 93.66(5)
Gd1 Fe1 Gd1 1_454 2_545 139.991(19)
Gd1 Fe1 Gd1 3_664 2_545 139.991(19)
Gd1 Fe1 Gd1 1_455 2_545 72.67(4)
Gd1 Fe1 Gd2 3_665 3 133.17(3)
Gd1 Fe1 Gd2 2_544 3 69.995(10)
Gd1 Fe1 Gd2 1_454 3 69.995(10)
Gd1 Fe1 Gd2 3_664 3 133.17(3)
Gd1 Fe1 Gd2 1_455 3 69.995(10)
Gd1 Fe1 Gd2 2_545 3 69.995(10)
Gd1 Fe1 Gd2 3_665 2 69.995(10)
Gd1 Fe1 Gd2 2_544 2 133.17(3)
Gd1 Fe1 Gd2 1_454 2 69.995(10)
Gd1 Fe1 Gd2 3_664 2 69.995(10)
Gd1 Fe1 Gd2 1_455 2 69.995(10)
Gd1 Fe1 Gd2 2_545 2 133.17(3)
Gd2 Fe1 Gd2 3 2 120.0
Gd1 Fe1 Gd2 3_665 . 69.995(10)
Gd1 Fe1 Gd2 2_544 . 69.995(10)
Gd1 Fe1 Gd2 1_454 . 133.17(3)
Gd1 Fe1 Gd2 3_664 . 69.995(10)
Gd1 Fe1 Gd2 1_455 . 133.17(3)
Gd1 Fe1 Gd2 2_545 . 69.995(10)
Gd2 Fe1 Gd2 3 . 120.0
Gd2 Fe1 Gd2 2 . 120.0

loop_
_geom_bond_atom_site_label_1
_geom_bond_atom_site_label_2
_geom_bond_site_symmetry_2
_geom_bond_distance
_geom_bond_publ_flag
Bi1 Gd1 . 3.2504(17) y
Bi1 Gd1 2_655 3.2504(17) ?
Bi1 Gd1 3_665 3.2504(17) ?
Bi1 Gd2 . 3.3071(12) y
Bi1 Gd2 2_656 3.3071(12) ?
Bi1 Gd2 2_655 3.3071(12) ?
Bi1 Gd2 1_556 3.3071(12) ?
Bi1 Gd2 3_666 3.3071(12) ?
Bi1 Gd2 3_665 3.3071(12) ?
Gd1 Fe1 1_656 2.8993(12) y
Gd1 Fe1 1_655 2.8993(12) ?
Gd1 Bi1 7_546 3.2504(17) ?
Gd1 Gd1 3_765 3.436(2) y
Gd1 Gd1 2_645 3.436(2) ?
Gd1 Gd2 2_656 3.6015(15) y
Gd1 Gd2 3_655 3.6015(15) ?
Gd1 Gd2 2_655 3.6015(15) ?
Gd1 Gd2 3_656 3.6015(15) ?
Gd1 Gd2 . 3.6749(19) y
Gd1 Gd2 1_556 3.6749(19) ?
Gd2 Bi1 1_554 3.3071(12) ?
Gd2 Bi1 7_545 3.3071(12) ?
Gd2 Bi1 7_546 3.3071(12) ?
Gd2 Fe1 . 3.347(2) y
Gd2 Gd1 2_544 3.6015(15) ?
Gd2 Gd1 3_665 3.6015(15) ?
Gd2 Gd1 2_545 3.6015(15) ?
Gd2 Gd1 3_664 3.6015(15) ?
Gd2 Gd1 1_554 3.6749(19) ?
Fe1 Gd1 3_665 2.8993(12) ?
Fe1 Gd1 2_544 2.8993(12) ?
Fe1 Gd1 1_454 2.8993(12) ?
Fe1 Gd1 3_664 2.8993(12) ?
Fe1 Gd1 1_455 2.8993(12) ?
Fe1 Gd1 2_545 2.8993(12) ?
Fe1 Gd2 3 3.347(2) ?
Fe1 Gd2 2 3.347(2) ?

_cod_database_fobs_code 2021593
